data_4086260
loop_
_publ_author_name
'S\'anchez-Sordo, Irene'
'Salinas, Sara Mart\?\'inez de'
'D\?\'iez, Josefina'
'Lastra, Elena'
'Gamasa, M. Pilar'

_publ_section_title
;
 \k3(P,C,C)-Allylphosphane Iridium(III) and Rhodium(III) Complexes:
 Preparation and Reactivity toward Nucleophilic Reagents
;
_journal_issue 18
_journal_name_full Organometallics
_journal_page_first 4581
_journal_paper_doi 10.1021/acs.organomet.5b00665
_journal_volume 34
_journal_year 2015
_chemical_compound_source synthesis
_chemical_formula_moiety 'C21 H38 N P Rh, C24 H20 B, C H2 Cl2'
_chemical_formula_sum 'C46 H60 B Cl2 N P Rh'
_chemical_formula_weight 842.54
_chemical_name_systematic
;
 ?
;
_space_group_crystal_system triclinic
_space_group_IT_number 2
_space_group_name_Hall '-P 1'
_space_group_name_H-M_alt 'P -1'
_symmetry_space_group_name_Hall '-P 1'
_symmetry_space_group_name_H-M 'P -1'
_atom_sites_solution_hydrogens geom
_audit_creation_method SHELXL-2014
_cell_angle_alpha 82.033(2)
_cell_angle_beta 74.741(2)
_cell_angle_gamma 75.953(3)
_cell_formula_units_Z 2
_cell_length_a 11.9219(3)
_cell_length_b 12.5234(4)
_cell_length_c 15.5992(5)
_cell_measurement_reflns_used 17750
_cell_measurement_temperature 150(2)
_cell_measurement_theta_max 74.6592
_cell_measurement_theta_min 2.9433
_cell_volume 2172.75(12)
_computing_cell_refinement
;
CrysAlisPro, Agilent Technologies,
Version 1.171.35.19 (release 27-10-2011 CrysAlis171 .NET)
(compiled Oct 27 2011,15:02:11)
;
_computing_data_collection
;
CrysAlisPro, Agilent Technologies,
Version 1.171.35.19 (release 27-10-2011 CrysAlis171 .NET)
(compiled Oct 27 2011,15:02:11)
;
_computing_data_reduction
;
CrysAlisPro, Agilent Technologies,
Version 1.171.35.19 (release 27-10-2011 CrysAlis171 .NET)
(compiled Oct 27 2011,15:02:11)
;
_computing_molecular_graphics 'PLATON (Spek, 2008)'
_computing_publication_material 'WinGX publication routines (Farrugia, 2012'
_computing_structure_refinement 'SHELXL-2014 (Sheldrick, 2014)'
_computing_structure_solution SIR-2004
_diffrn_ambient_temperature 150(2)
_diffrn_detector_area_resol_mean 8.2640
_diffrn_measured_fraction_theta_full 0.997
_diffrn_measured_fraction_theta_max 0.970
_diffrn_measurement_device_type 'Xcalibur, Onyx, Nova'
_diffrn_measurement_method '\w scans'
_diffrn_radiation_type CuK\a
_diffrn_radiation_wavelength 1.54184
_diffrn_reflns_av_R_equivalents 0.0357
_diffrn_reflns_av_unetI/netI 0.0346
_diffrn_reflns_laue_measured_fraction_full 0.997
_diffrn_reflns_laue_measured_fraction_max 0.970
_diffrn_reflns_limit_h_max 14
_diffrn_reflns_limit_h_min -14
_diffrn_reflns_limit_k_max 11
_diffrn_reflns_limit_k_min -15
_diffrn_reflns_limit_l_max 19
_diffrn_reflns_limit_l_min -19
_diffrn_reflns_number 25301
_diffrn_reflns_point_group_measured_fraction_full 0.997
_diffrn_reflns_point_group_measured_fraction_max 0.970
_diffrn_reflns_theta_full 67.000
_diffrn_reflns_theta_max 74.832
_diffrn_reflns_theta_min 2.946
_diffrn_source 'Nova (Cu) X-ray Source'
_exptl_absorpt_coefficient_mu 4.883
_exptl_absorpt_correction_T_max 1.00000
_exptl_absorpt_correction_T_min 0.78204
_exptl_absorpt_correction_type multi-scan
_exptl_absorpt_process_details
;
CrysAlisPro, Agilent Technologies,
Version 1.171.35.19 (release 27-10-2011 CrysAlis171 .NET)
(compiled Oct 27 2011,15:02:11)
Empirical absorption correction using spherical harmonics,
 implemented in SCALE3 ABSPACK scaling algorithm.
;
_exptl_crystal_colour Orange
_exptl_crystal_density_diffrn 1.288
_exptl_crystal_description Prism
_exptl_crystal_F_000 884
_exptl_crystal_size_max 0.0823
_exptl_crystal_size_mid 0.0535
_exptl_crystal_size_min 0.0185
_refine_diff_density_max 2.253
_refine_diff_density_min -0.857
_refine_diff_density_rms 0.072
_refine_ls_extinction_method none
_refine_ls_goodness_of_fit_ref 1.062
_refine_ls_hydrogen_treatment constr
_refine_ls_matrix_type full
_refine_ls_number_parameters 479
_refine_ls_number_reflns 8657
_refine_ls_number_restraints 0
_refine_ls_restrained_S_all 1.062
_refine_ls_R_factor_all 0.0417
_refine_ls_R_factor_gt 0.0372
_refine_ls_shift/su_max 0.001
_refine_ls_shift/su_mean 0.000
_refine_ls_structure_factor_coef Fsqd
_refine_ls_weighting_details 'w=1/[\s^2^(Fo^2^)+(0.0515P)^2^+1.9238P] where P=(Fo^2^+2Fc^2^)/3'
_refine_ls_weighting_scheme calc
_refine_ls_wR_factor_gt 0.0995
_refine_ls_wR_factor_ref 0.1028
_reflns_Friedel_coverage 0.000
_reflns_number_gt 7920
_reflns_number_total 8657
_reflns_threshold_expression 'I > 2\s(I)'
_cod_data_source_file om5b00665_si_002.cif
_cod_data_source_block 12
_cod_database_code 4086260
_shelx_space_group_comment
;
The symmetry employed for this shelxl refinement is uniquely defined
by the following loop, which should always be used as a source of
symmetry information in preference to the above space-group names.
They are only intended as comments.
;
_shelxl_version_number 2014-3

loop_
_space_group_symop_operation_xyz
'x, y, z'
'-x, -y, -z'

loop_
_atom_site_label
_atom_site_type_symbol
_atom_site_fract_x
_atom_site_fract_y
_atom_site_fract_z
_atom_site_U_iso_or_equiv
_atom_site_adp_type
_atom_site_occupancy
_atom_site_site_symmetry_order
_atom_site_calc_flag
_atom_site_refinement_flags_posn
_atom_site_refinement_flags_adp
C1 C 0.0704(2) 0.3848(2) 0.3299(2) 0.0332(6) Uani 1 1 d . .
C2 C -0.0069(3) 0.3390(2) 0.40627(19) 0.0363(6) Uani 1 1 d . .
C3 C -0.1068(3) 0.3240(2) 0.3779(2) 0.0389(7) Uani 1 1 d . .
C4 C -0.0868(3) 0.3517(2) 0.2855(2) 0.0374(6) Uani 1 1 d . .
C5 C 0.0247(2) 0.3899(2) 0.25553(19) 0.0319(6) Uani 1 1 d . .
C6 C 0.1743(3) 0.4321(3) 0.3318(3) 0.0459(7) Uani 1 1 d . .
H6A H 0.2376 0.4129 0.2802 0.069 Uiso 1 1 calc R U
H6B H 0.2016 0.4026 0.3846 0.069 Uiso 1 1 calc R U
H6C H 0.1499 0.5111 0.3317 0.069 Uiso 1 1 calc R U
C7 C -0.0030(4) 0.3406(3) 0.5017(2) 0.0622(11) Uani 1 1 d . .
H7A H -0.0502 0.4091 0.5242 0.093 Uiso 1 1 calc R U
H7B H 0.0778 0.3332 0.5050 0.093 Uiso 1 1 calc R U
H7C H -0.0343 0.2804 0.5369 0.093 Uiso 1 1 calc R U
C8 C -0.2149(3) 0.2875(3) 0.4368(3) 0.0646(12) Uani 1 1 d . .
H8A H -0.2747 0.3511 0.4576 0.097 Uiso 1 1 calc R U
H8B H -0.1935 0.2410 0.4869 0.097 Uiso 1 1 calc R U
H8C H -0.2457 0.2472 0.4035 0.097 Uiso 1 1 calc R U
C9 C -0.1669(3) 0.3517(3) 0.2269(3) 0.0589(10) Uani 1 1 d . .
H9A H -0.2252 0.3094 0.2569 0.088 Uiso 1 1 calc R U
H9B H -0.1210 0.3195 0.1727 0.088 Uiso 1 1 calc R U
H9C H -0.2063 0.4262 0.2133 0.088 Uiso 1 1 calc R U
C10 C 0.0726(3) 0.4350(3) 0.1630(2) 0.0470(8) Uani 1 1 d . .
H10A H 0.0358 0.5118 0.1558 0.070 Uiso 1 1 calc R U
H10B H 0.0558 0.3954 0.1211 0.070 Uiso 1 1 calc R U
H10C H 0.1572 0.4269 0.1526 0.070 Uiso 1 1 calc R U
C13 C 0.0082(3) 0.0683(2) 0.3848(2) 0.0418(7) Uani 1 1 d . .
H13A H -0.0008 0.0736 0.4478 0.050 Uiso 1 1 calc R U
H13B H -0.0686 0.0651 0.3765 0.050 Uiso 1 1 calc R U
C12 C 0.0974(3) -0.0386(2) 0.3568(2) 0.0447(7) Uani 1 1 d . .
H12A H 0.0731 -0.1004 0.3960 0.054 Uiso 1 1 calc R U
H12B H 0.0977 -0.0504 0.2965 0.054 Uiso 1 1 calc R U
C11 C 0.2219(3) -0.0340(2) 0.3605(2) 0.0483(8) Uani 1 1 d . .
H11B H 0.2805 -0.0859 0.3219 0.058 Uiso 1 1 calc R U
H11A H 0.2317 -0.0534 0.4209 0.058 Uiso 1 1 calc R U
C14 C 0.3089(3) 0.1446(3) 0.40763(19) 0.0382(6) Uani 1 1 d . .
H14 H 0.3051 0.2242 0.3979 0.046 Uiso 1 1 calc R U
C15 C 0.2358(3) 0.1224(3) 0.5025(2) 0.0527(8) Uani 1 1 d . .
H15A H 0.2572 0.0454 0.5214 0.079 Uiso 1 1 calc R U
H15B H 0.1525 0.1420 0.5033 0.079 Uiso 1 1 calc R U
H15C H 0.2518 0.1657 0.5422 0.079 Uiso 1 1 calc R U
C16 C 0.4390(3) 0.0878(4) 0.4006(3) 0.0587(10) Uani 1 1 d . .
H16A H 0.4644 0.1046 0.4498 0.088 Uiso 1 1 calc R U
H16B H 0.4870 0.1136 0.3456 0.088 Uiso 1 1 calc R U
H16C H 0.4477 0.0094 0.4020 0.088 Uiso 1 1 calc R U
C17 C 0.3627(3) 0.0989(3) 0.2203(2) 0.0429(7) Uani 1 1 d . .
H17 H 0.4358 0.0546 0.2355 0.052 Uiso 1 1 calc R U
C18 C 0.3838(3) 0.2146(3) 0.1863(3) 0.0551(9) Uani 1 1 d . .
H18A H 0.4492 0.2099 0.1346 0.083 Uiso 1 1 calc R U
H18B H 0.4021 0.2467 0.2320 0.083 Uiso 1 1 calc R U
H18C H 0.3134 0.2599 0.1709 0.083 Uiso 1 1 calc R U
C19 C 0.3389(3) 0.0442(4) 0.1472(2) 0.0626(11) Uani 1 1 d . .
H19A H 0.2756 0.0922 0.1241 0.094 Uiso 1 1 calc R U
H19B H 0.3163 -0.0244 0.1715 0.094 Uiso 1 1 calc R U
H19C H 0.4097 0.0304 0.1000 0.094 Uiso 1 1 calc R U
C20 C 0.0367(2) 0.0889(2) 0.15620(18) 0.0325(6) Uani 1 1 d . .
C21 C 0.0164(3) 0.0251(3) 0.0931(2) 0.0371(6) Uani 1 1 d . .
H21A H 0.0660 0.0390 0.0351 0.056 Uiso 1 1 calc R U
H21B H -0.0657 0.0462 0.0905 0.056 Uiso 1 1 calc R U
H21C H 0.0355 -0.0521 0.1118 0.056 Uiso 1 1 calc R U
C22 C 0.2891(2) 0.2663(2) 0.70831(18) 0.0303(5) Uani 1 1 d . .
C23 C 0.4039(3) 0.2173(2) 0.6608(2) 0.0352(6) Uani 1 1 d . .
H23 H 0.4463 0.1548 0.6873 0.042 Uiso 1 1 calc R U
C24 C 0.4564(3) 0.2579(3) 0.5765(2) 0.0438(7) Uani 1 1 d . .
H24 H 0.5327 0.2232 0.5478 0.053 Uiso 1 1 calc R U
C25 C 0.3955(3) 0.3504(3) 0.5346(2) 0.0499(8) Uani 1 1 d . .
H25 H 0.4299 0.3773 0.4776 0.060 Uiso 1 1 calc R U
C26 C 0.2828(3) 0.4017(3) 0.5790(2) 0.0443(7) Uani 1 1 d . .
H26 H 0.2409 0.4637 0.5518 0.053 Uiso 1 1 calc R U
C27 C 0.2319(3) 0.3608(2) 0.66426(19) 0.0352(6) Uani 1 1 d . .
H27 H 0.1568 0.3977 0.6933 0.042 Uiso 1 1 calc R U
C28 C 0.2673(2) 0.0846(2) 0.82314(18) 0.0300(5) Uani 1 1 d . .
C29 C 0.2671(3) 0.0204(2) 0.7568(2) 0.0374(6) Uani 1 1 d . .
H29 H 0.2556 0.0555 0.7023 0.045 Uiso 1 1 calc R U
C30 C 0.2834(3) -0.0938(3) 0.7690(2) 0.0470(8) Uani 1 1 d . .
H30 H 0.2826 -0.1333 0.7230 0.056 Uiso 1 1 calc R U
C31 C 0.3008(3) -0.1488(3) 0.8487(3) 0.0464(8) Uani 1 1 d . .
H31 H 0.3122 -0.2254 0.8569 0.056 Uiso 1 1 calc R U
C32 C 0.3010(3) -0.0883(3) 0.9166(2) 0.0433(7) Uani 1 1 d . .
H32 H 0.3123 -0.1244 0.9710 0.052 Uiso 1 1 calc R U
C33 C 0.2846(2) 0.0259(2) 0.9039(2) 0.0344(6) Uani 1 1 d . .
H33 H 0.2850 0.0649 0.9504 0.041 Uiso 1 1 calc R U
C34 C 0.2973(2) 0.2751(2) 0.87151(18) 0.0313(5) Uani 1 1 d . .
C35 C 0.4118(3) 0.2263(3) 0.8831(2) 0.0406(7) Uani 1 1 d . .
H35 H 0.4491 0.1580 0.8609 0.049 Uiso 1 1 calc R U
C36 C 0.4720(3) 0.2753(3) 0.9264(3) 0.0550(9) Uani 1 1 d . .
H36 H 0.5482 0.2402 0.9322 0.066 Uiso 1 1 calc R U
C37 C 0.4188(4) 0.3761(4) 0.9608(3) 0.0604(10) Uani 1 1 d . .
H37 H 0.4583 0.4088 0.9905 0.072 Uiso 1 1 calc R U
C38 C 0.3062(4) 0.4281(3) 0.9506(2) 0.0512(8) Uani 1 1 d . .
H38 H 0.2699 0.4964 0.9730 0.061 Uiso 1 1 calc R U
C39 C 0.2467(3) 0.3779(2) 0.90662(19) 0.0379(6) Uani 1 1 d . .
H39 H 0.1710 0.4141 0.9005 0.046 Uiso 1 1 calc R U
C40 C 0.0891(2) 0.2505(2) 0.83974(19) 0.0315(6) Uani 1 1 d . .
C41 C 0.0248(3) 0.2658(2) 0.9277(2) 0.0363(6) Uani 1 1 d . .
H41 H 0.0663 0.2646 0.9708 0.044 Uiso 1 1 calc R U
C42 C -0.0989(3) 0.2827(3) 0.9534(3) 0.0470(8) Uani 1 1 d . .
H42 H -0.1382 0.2922 1.0127 0.056 Uiso 1 1 calc R U
C43 C -0.1633(3) 0.2855(3) 0.8914(3) 0.0536(9) Uani 1 1 d . .
H43 H -0.2460 0.2986 0.9082 0.064 Uiso 1 1 calc R U
C44 C -0.1038(3) 0.2687(3) 0.8042(3) 0.0517(9) Uani 1 1 d . .
H44 H -0.1464 0.2693 0.7620 0.062 Uiso 1 1 calc R U
C45 C 0.0199(3) 0.2508(3) 0.7792(2) 0.0399(7) Uani 1 1 d . .
H45 H 0.0584 0.2386 0.7201 0.048 Uiso 1 1 calc R U
C46 C 0.5041(3) 0.5597(3) 0.2841(3) 0.0488(8) Uani 1 1 d . .
H46A H 0.5419 0.5938 0.2277 0.059 Uiso 1 1 calc R U
H46B H 0.5489 0.5617 0.3273 0.059 Uiso 1 1 calc R U
B1 B 0.2353(3) 0.2204(2) 0.8112(2) 0.0282(6) Uani 1 1 d . .
Cl1 Cl 0.50718(9) 0.42203(9) 0.27141(9) 0.0716(3) Uani 1 1 d . .
Cl2 Cl 0.35732(9) 0.63490(11) 0.31983(11) 0.0840(4) Uani 1 1 d . .
N1 N 0.0556(2) 0.13596(19) 0.20638(15) 0.0331(5) Uani 1 1 d . .
P1 P 0.24277(6) 0.10779(6) 0.32362(5) 0.03183(15) Uani 1 1 d . .
Rh1 Rh 0.05894(2) 0.21185(2) 0.31291(2) 0.02769(7) Uani 1 1 d . .

loop_
_atom_site_aniso_label
_atom_site_aniso_U_11
_atom_site_aniso_U_22
_atom_site_aniso_U_33
_atom_site_aniso_U_23
_atom_site_aniso_U_13
_atom_site_aniso_U_12
C1 0.0352(14) 0.0210(12) 0.0434(15) -0.0064(11) -0.0087(11) -0.0048(10)
C2 0.0506(16) 0.0219(12) 0.0343(14) -0.0064(11) -0.0049(12) -0.0070(11)
C3 0.0350(14) 0.0238(13) 0.0496(17) -0.0033(12) 0.0043(12) -0.0063(11)
C4 0.0339(14) 0.0227(13) 0.0546(17) -0.0020(12) -0.0143(13) -0.0009(11)
C5 0.0348(13) 0.0177(11) 0.0395(14) 0.0014(10) -0.0064(11) -0.0035(10)
C6 0.0410(16) 0.0324(15) 0.070(2) -0.0140(15) -0.0157(15) -0.0105(12)
C7 0.107(3) 0.0358(17) 0.0399(18) -0.0085(14) -0.0127(19) -0.0097(19)
C8 0.051(2) 0.0432(19) 0.084(3) -0.0037(19) 0.0189(19) -0.0184(16)
C9 0.054(2) 0.0395(18) 0.095(3) 0.0055(18) -0.043(2) -0.0104(15)
C10 0.0556(19) 0.0346(16) 0.0426(17) 0.0058(13) -0.0055(14) -0.0061(14)
C13 0.0568(18) 0.0263(14) 0.0401(15) 0.0021(12) -0.0022(13) -0.0177(13)
C12 0.071(2) 0.0231(13) 0.0403(16) 0.0011(12) -0.0114(15) -0.0149(14)
C11 0.071(2) 0.0245(14) 0.0511(18) -0.0011(13) -0.0261(17) -0.0025(14)
C14 0.0409(15) 0.0379(15) 0.0350(14) -0.0061(12) -0.0137(12) -0.0006(12)
C15 0.065(2) 0.061(2) 0.0341(16) -0.0049(15) -0.0175(15) -0.0124(18)
C16 0.0491(19) 0.074(3) 0.055(2) -0.0209(19) -0.0273(16) 0.0089(18)
C17 0.0388(15) 0.0481(18) 0.0356(15) -0.0075(13) -0.0102(12) 0.0063(13)
C18 0.0405(17) 0.058(2) 0.0519(19) 0.0032(17) 0.0029(15) -0.0021(15)
C19 0.0469(19) 0.090(3) 0.0470(19) -0.031(2) -0.0104(15) 0.0067(19)
C20 0.0314(13) 0.0323(14) 0.0332(13) -0.0020(11) -0.0080(11) -0.0060(11)
C21 0.0391(15) 0.0393(15) 0.0382(15) -0.0118(12) -0.0110(12) -0.0116(12)
C22 0.0329(13) 0.0256(12) 0.0347(13) -0.0023(10) -0.0087(11) -0.0103(10)
C23 0.0351(14) 0.0320(14) 0.0392(14) -0.0025(11) -0.0066(11) -0.0112(11)
C24 0.0450(17) 0.0454(17) 0.0401(16) -0.0079(13) 0.0021(13) -0.0190(14)
C25 0.070(2) 0.0483(19) 0.0345(15) 0.0000(14) -0.0043(15) -0.0305(17)
C26 0.063(2) 0.0332(15) 0.0407(16) 0.0060(13) -0.0192(15) -0.0162(14)
C27 0.0419(15) 0.0278(13) 0.0374(14) -0.0016(11) -0.0116(12) -0.0086(11)
C28 0.0226(11) 0.0278(13) 0.0371(14) 0.0003(11) -0.0047(10) -0.0052(10)
C29 0.0421(15) 0.0330(14) 0.0365(14) -0.0028(12) -0.0032(12) -0.0136(12)
C30 0.0484(18) 0.0358(16) 0.0546(19) -0.0112(14) 0.0045(15) -0.0192(14)
C31 0.0352(15) 0.0275(14) 0.069(2) 0.0022(14) -0.0018(14) -0.0073(12)
C32 0.0332(14) 0.0358(16) 0.0583(19) 0.0136(14) -0.0139(13) -0.0093(12)
C33 0.0293(13) 0.0328(14) 0.0416(15) 0.0038(12) -0.0099(11) -0.0100(11)
C34 0.0340(13) 0.0307(13) 0.0292(12) 0.0026(10) -0.0071(10) -0.0106(11)
C35 0.0384(15) 0.0386(16) 0.0505(17) 0.0053(13) -0.0200(13) -0.0137(12)
C36 0.057(2) 0.058(2) 0.066(2) 0.0137(18) -0.0363(18) -0.0284(17)
C37 0.087(3) 0.065(2) 0.053(2) 0.0098(18) -0.037(2) -0.048(2)
C38 0.077(2) 0.0404(17) 0.0427(17) -0.0047(14) -0.0102(16) -0.0281(17)
C39 0.0458(16) 0.0339(15) 0.0355(14) -0.0011(12) -0.0076(12) -0.0146(12)
C40 0.0311(13) 0.0224(12) 0.0400(14) 0.0014(10) -0.0090(11) -0.0058(10)
C41 0.0343(14) 0.0275(13) 0.0431(15) 0.0027(11) -0.0043(12) -0.0078(11)
C42 0.0355(15) 0.0340(15) 0.060(2) 0.0037(14) 0.0042(14) -0.0077(12)
C43 0.0279(14) 0.0386(17) 0.087(3) 0.0069(17) -0.0069(16) -0.0077(13)
C44 0.0392(17) 0.0411(17) 0.082(3) 0.0095(17) -0.0305(17) -0.0117(14)
C45 0.0351(14) 0.0360(15) 0.0517(17) 0.0008(13) -0.0160(13) -0.0094(12)
C46 0.0391(16) 0.0495(19) 0.062(2) -0.0038(16) -0.0122(15) -0.0178(14)
B1 0.0266(13) 0.0265(14) 0.0320(14) -0.0003(11) -0.0082(11) -0.0064(11)
Cl1 0.0537(5) 0.0559(5) 0.1061(8) -0.0170(5) -0.0030(5) -0.0251(4)
Cl2 0.0411(5) 0.0803(7) 0.1364(11) -0.0379(7) -0.0206(6) -0.0085(5)
N1 0.0371(12) 0.0310(12) 0.0322(11) -0.0040(10) -0.0091(9) -0.0075(10)
P1 0.0393(4) 0.0255(3) 0.0300(3) -0.0040(3) -0.0122(3) -0.0004(3)
Rh1 0.03365(11) 0.02156(11) 0.02874(11) -0.00140(7) -0.00818(8) -0.00714(7)

loop_
_atom_type_symbol
_atom_type_description
_atom_type_scat_dispersion_real
_atom_type_scat_dispersion_imag
_atom_type_scat_source
C C 0.0181 0.0091 'International Tables Vol C Tables 4.2.6.8 and 6.1.1.4'
H H 0.0000 0.0000 'International Tables Vol C Tables 4.2.6.8 and 6.1.1.4'
B B 0.0090 0.0039 'International Tables Vol C Tables 4.2.6.8 and 6.1.1.4'
Cl Cl 0.3639 0.7018 'International Tables Vol C Tables 4.2.6.8 and 6.1.1.4'
N N 0.0311 0.0180 'International Tables Vol C Tables 4.2.6.8 and 6.1.1.4'
P P 0.2955 0.4335 'International Tables Vol C Tables 4.2.6.8 and 6.1.1.4'
Rh Rh 0.0927 3.6045 'International Tables Vol C Tables 4.2.6.8 and 6.1.1.4'

loop_
_geom_angle_atom_site_label_1
_geom_angle_atom_site_label_2
_geom_angle_atom_site_label_3
_geom_angle
C5 C1 C2 108.6(3)
C5 C1 C6 125.1(3)
C2 C1 C6 125.9(3)
C5 C1 Rh1 72.32(15)
C2 C1 Rh1 67.62(15)
C6 C1 Rh1 131.4(2)
C3 C2 C1 107.5(3)
C3 C2 C7 125.0(3)
C1 C2 C7 125.0(3)
C3 C2 Rh1 72.54(16)
C1 C2 Rh1 74.38(15)
C7 C2 Rh1 132.9(2)
C4 C3 C2 107.8(3)
C4 C3 C8 126.0(3)
C2 C3 C8 126.1(3)
C4 C3 Rh1 72.23(16)
C2 C3 Rh1 69.26(15)
C8 C3 Rh1 125.0(2)
C3 C4 C5 108.3(3)
C3 C4 C9 127.5(3)
C5 C4 C9 124.1(3)
C3 C4 Rh1 70.89(16)
C5 C4 Rh1 72.39(15)
C9 C4 Rh1 126.0(2)
C1 C5 C4 107.5(3)
C1 C5 C10 127.3(3)
C4 C5 C10 124.9(3)
C1 C5 Rh1 71.79(15)
C4 C5 Rh1 69.71(15)
C10 C5 Rh1 127.9(2)
C1 C6 H6A 109.5
C1 C6 H6B 109.5
H6A C6 H6B 109.5
C1 C6 H6C 109.5
H6A C6 H6C 109.5
H6B C6 H6C 109.5
C2 C7 H7A 109.5
C2 C7 H7B 109.5
H7A C7 H7B 109.5
C2 C7 H7C 109.5
H7A C7 H7C 109.5
H7B C7 H7C 109.5
C3 C8 H8A 109.5
C3 C8 H8B 109.5
H8A C8 H8B 109.5
C3 C8 H8C 109.5
H8A C8 H8C 109.5
H8B C8 H8C 109.5
C4 C9 H9A 109.5
C4 C9 H9B 109.5
H9A C9 H9B 109.5
C4 C9 H9C 109.5
H9A C9 H9C 109.5
H9B C9 H9C 109.5
C5 C10 H10A 109.5
C5 C10 H10B 109.5
H10A C10 H10B 109.5
C5 C10 H10C 109.5
H10A C10 H10C 109.5
H10B C10 H10C 109.5
C12 C13 Rh1 113.5(2)
C12 C13 H13A 108.9
Rh1 C13 H13A 108.9
C12 C13 H13B 108.9
Rh1 C13 H13B 108.9
H13A C13 H13B 107.7
C11 C12 C13 111.1(3)
C11 C12 H12A 109.4
C13 C12 H12A 109.4
C11 C12 H12B 109.4
C13 C12 H12B 109.4
H12A C12 H12B 108.0
C12 C11 P1 108.2(2)
C12 C11 H11B 110.1
P1 C11 H11B 110.1
C12 C11 H11A 110.1
P1 C11 H11A 110.1
H11B C11 H11A 108.4
C16 C14 C15 109.6(3)
C16 C14 P1 114.4(2)
C15 C14 P1 111.1(2)
C16 C14 H14 107.1
C15 C14 H14 107.1
P1 C14 H14 107.1
C14 C15 H15A 109.5
C14 C15 H15B 109.5
H15A C15 H15B 109.5
C14 C15 H15C 109.5
H15A C15 H15C 109.5
H15B C15 H15C 109.5
C14 C16 H16A 109.5
C14 C16 H16B 109.5
H16A C16 H16B 109.5
C14 C16 H16C 109.5
H16A C16 H16C 109.5
H16B C16 H16C 109.5
C19 C17 C18 110.4(3)
C19 C17 P1 113.8(3)
C18 C17 P1 109.2(2)
C19 C17 H17 107.7
C18 C17 H17 107.7
P1 C17 H17 107.7
C17 C18 H18A 109.5
C17 C18 H18B 109.5
H18A C18 H18B 109.5
C17 C18 H18C 109.5
H18A C18 H18C 109.5
H18B C18 H18C 109.5
C17 C19 H19A 109.5
C17 C19 H19B 109.5
H19A C19 H19B 109.5
C17 C19 H19C 109.5
H19A C19 H19C 109.5
H19B C19 H19C 109.5
N1 C20 C21 177.6(3)
C20 C21 H21A 109.5
C20 C21 H21B 109.5
H21A C21 H21B 109.5
C20 C21 H21C 109.5
H21A C21 H21C 109.5
H21B C21 H21C 109.5
C27 C22 C23 115.0(3)
C27 C22 B1 124.0(2)
C23 C22 B1 120.7(2)
C24 C23 C22 122.8(3)
C24 C23 H23 118.6
C22 C23 H23 118.6
C23 C24 C25 120.3(3)
C23 C24 H24 119.9
C25 C24 H24 119.9
C26 C25 C24 118.9(3)
C26 C25 H25 120.6
C24 C25 H25 120.6
C25 C26 C27 120.2(3)
C25 C26 H26 119.9
C27 C26 H26 119.9
C26 C27 C22 122.8(3)
C26 C27 H27 118.6
C22 C27 H27 118.6
C29 C28 C33 115.4(3)
C29 C28 B1 122.1(2)
C33 C28 B1 122.2(3)
C30 C29 C28 122.7(3)
C30 C29 H29 118.7
C28 C29 H29 118.7
C31 C30 C29 120.4(3)
C31 C30 H30 119.8
C29 C30 H30 119.8
C30 C31 C32 118.9(3)
C30 C31 H31 120.6
C32 C31 H31 120.6
C31 C32 C33 120.4(3)
C31 C32 H32 119.8
C33 C32 H32 119.8
C32 C33 C28 122.2(3)
C32 C33 H33 118.9
C28 C33 H33 118.9
C35 C34 C39 115.3(3)
C35 C34 B1 121.1(3)
C39 C34 B1 123.2(3)
C36 C35 C34 122.9(3)
C36 C35 H35 118.5
C34 C35 H35 118.5
C37 C36 C35 120.0(3)
C37 C36 H36 120.0
C35 C36 H36 120.0
C36 C37 C38 119.3(3)
C36 C37 H37 120.3
C38 C37 H37 120.3
C37 C38 C39 120.0(3)
C37 C38 H38 120.0
C39 C38 H38 120.0
C38 C39 C34 122.4(3)
C38 C39 H39 118.8
C34 C39 H39 118.8
C41 C40 C45 115.1(3)
C41 C40 B1 122.4(3)
C45 C40 B1 122.1(3)
C42 C41 C40 122.6(3)
C42 C41 H41 118.7
C40 C41 H41 118.7
C43 C42 C41 120.3(3)
C43 C42 H42 119.9
C41 C42 H42 119.9
C42 C43 C44 119.2(3)
C42 C43 H43 120.4
C44 C43 H43 120.4
C43 C44 C45 120.2(3)
C43 C44 H44 119.9
C45 C44 H44 119.9
C44 C45 C40 122.6(3)
C44 C45 H45 118.7
C40 C45 H45 118.7
Cl1 C46 Cl2 111.32(18)
Cl1 C46 H46A 109.4
Cl2 C46 H46A 109.4
Cl1 C46 H46B 109.4
Cl2 C46 H46B 109.4
H46A C46 H46B 108.0
C34 B1 C40 113.8(2)
C34 B1 C22 104.2(2)
C40 B1 C22 112.6(2)
C34 B1 C28 112.3(2)
C40 B1 C28 103.0(2)
C22 B1 C28 111.3(2)
C20 N1 Rh1 168.3(2)
C11 P1 C17 106.84(16)
C11 P1 C14 104.89(15)
C17 P1 C14 104.55(15)
C11 P1 Rh1 106.10(12)
C17 P1 Rh1 116.91(10)
C14 P1 Rh1 116.59(9)
N1 Rh1 C13 82.75(11)
N1 Rh1 C2 153.75(11)
C13 Rh1 C2 105.48(11)
N1 Rh1 C3 117.78(11)
C13 Rh1 C3 93.86(11)
C2 Rh1 C3 38.20(12)
N1 Rh1 C4 91.06(11)
C13 Rh1 C4 117.03(12)
C2 Rh1 C4 62.88(12)
C3 Rh1 C4 36.88(12)
N1 Rh1 C1 133.21(10)
C13 Rh1 C1 142.49(12)
C2 Rh1 C1 38.00(11)
C3 Rh1 C1 62.56(10)
C4 Rh1 C1 61.72(11)
N1 Rh1 C5 99.34(10)
C13 Rh1 C5 154.48(12)
C2 Rh1 C5 62.57(10)
C3 Rh1 C5 62.48(10)
C4 Rh1 C5 37.89(10)
C1 Rh1 C5 35.89(11)
N1 Rh1 P1 93.68(7)
C13 Rh1 P1 80.32(10)
C2 Rh1 P1 112.13(9)
C3 Rh1 P1 147.18(9)
C4 Rh1 P1 162.49(8)
C1 Rh1 P1 103.47(7)
C5 Rh1 P1 124.60(7)

loop_
_geom_bond_atom_site_label_1
_geom_bond_atom_site_label_2
_geom_bond_distance
C1 C5 1.394(4)
C1 C2 1.444(4)
C1 C6 1.505(4)
C1 Rh1 2.259(3)
C2 C3 1.435(5)
C2 C7 1.505(5)
C2 Rh1 2.169(3)
C3 C4 1.405(5)
C3 C8 1.504(4)
C3 Rh1 2.213(3)
C4 C5 1.460(4)
C4 C9 1.486(5)
C4 Rh1 2.230(3)
C5 C10 1.492(4)
C5 Rh1 2.266(3)
C6 H6A 0.9600
C6 H6B 0.9600
C6 H6C 0.9600
C7 H7A 0.9600
C7 H7B 0.9600
C7 H7C 0.9600
C8 H8A 0.9600
C8 H8B 0.9600
C8 H8C 0.9600
C9 H9A 0.9600
C9 H9B 0.9600
C9 H9C 0.9600
C10 H10A 0.9600
C10 H10B 0.9600
C10 H10C 0.9600
C13 C12 1.531(4)
C13 Rh1 2.113(3)
C13 H13A 0.9700
C13 H13B 0.9700
C12 C11 1.516(5)
C12 H12A 0.9700
C12 H12B 0.9700
C11 P1 1.844(3)
C11 H11B 0.9700
C11 H11A 0.9700
C14 C16 1.524(4)
C14 C15 1.533(4)
C14 P1 1.854(3)
C14 H14 0.9800
C15 H15A 0.9600
C15 H15B 0.9600
C15 H15C 0.9600
C16 H16A 0.9600
C16 H16B 0.9600
C16 H16C 0.9600
C17 C19 1.529(5)
C17 C18 1.529(5)
C17 P1 1.847(3)
C17 H17 0.9800
C18 H18A 0.9600
C18 H18B 0.9600
C18 H18C 0.9600
C19 H19A 0.9600
C19 H19B 0.9600
C19 H19C 0.9600
C20 N1 1.138(4)
C20 C21 1.451(4)
C21 H21A 0.9600
C21 H21B 0.9600
C21 H21C 0.9600
C22 C27 1.402(4)
C22 C23 1.408(4)
C22 B1 1.644(4)
C23 C24 1.385(4)
C23 H23 0.9300
C24 C25 1.388(5)
C24 H24 0.9300
C25 C26 1.383(5)
C25 H25 0.9300
C26 C27 1.391(4)
C26 H26 0.9300
C27 H27 0.9300
C28 C29 1.397(4)
C28 C33 1.406(4)
C28 B1 1.644(4)
C29 C30 1.388(4)
C29 H29 0.9300
C30 C31 1.376(5)
C30 H30 0.9300
C31 C32 1.386(5)
C31 H31 0.9300
C32 C33 1.389(4)
C32 H32 0.9300
C33 H33 0.9300
C34 C35 1.402(4)
C34 C39 1.403(4)
C34 B1 1.640(4)
C35 C36 1.390(5)
C35 H35 0.9300
C36 C37 1.380(6)
C36 H36 0.9300
C37 C38 1.382(6)
C37 H37 0.9300
C38 C39 1.400(5)
C38 H38 0.9300
C39 H39 0.9300
C40 C41 1.399(4)
C40 C45 1.407(4)
C40 B1 1.642(4)
C41 C42 1.394(4)
C41 H41 0.9300
C42 C43 1.376(6)
C42 H42 0.9300
C43 C44 1.377(6)
C43 H43 0.9300
C44 C45 1.393(4)
C44 H44 0.9300
C45 H45 0.9300
C46 Cl1 1.753(4)
C46 Cl2 1.758(3)
C46 H46A 0.9700
C46 H46B 0.9700
N1 Rh1 2.039(2)
P1 Rh1 2.2968(7)

loop_
_geom_torsion_atom_site_label_1
_geom_torsion_atom_site_label_2
_geom_torsion_atom_site_label_3
_geom_torsion_atom_site_label_4
_geom_torsion
C5 C1 C2 C3 -4.5(3)
C6 C1 C2 C3 168.7(3)
Rh1 C1 C2 C3 -65.47(18)
C5 C1 C2 C7 -167.2(3)
C6 C1 C2 C7 6.0(5)
Rh1 C1 C2 C7 131.8(3)
C5 C1 C2 Rh1 61.01(19)
C6 C1 C2 Rh1 -125.8(3)
C1 C2 C3 C4 4.4(3)
C7 C2 C3 C4 167.1(3)
Rh1 C2 C3 C4 -62.31(19)
C1 C2 C3 C8 -174.4(3)
C7 C2 C3 C8 -11.6(5)
Rh1 C2 C3 C8 118.9(3)
C1 C2 C3 Rh1 66.70(18)
C7 C2 C3 Rh1 -130.6(3)
C2 C3 C4 C5 -2.7(3)
C8 C3 C4 C5 176.1(3)
Rh1 C3 C4 C5 -63.13(19)
C2 C3 C4 C9 -178.4(3)
C8 C3 C4 C9 0.4(5)
Rh1 C3 C4 C9 121.2(3)
C2 C3 C4 Rh1 60.41(19)
C8 C3 C4 Rh1 -120.8(3)
C2 C1 C5 C4 2.8(3)
C6 C1 C5 C4 -170.5(3)
Rh1 C1 C5 C4 60.87(18)
C2 C1 C5 C10 177.7(3)
C6 C1 C5 C10 4.4(5)
Rh1 C1 C5 C10 -124.2(3)
C2 C1 C5 Rh1 -58.10(18)
C6 C1 C5 Rh1 128.6(3)
C3 C4 C5 C1 0.0(3)
C9 C4 C5 C1 175.8(3)
Rh1 C4 C5 C1 -62.21(18)
C3 C4 C5 C10 -175.1(3)
C9 C4 C5 C10 0.7(5)
Rh1 C4 C5 C10 122.7(3)
C3 C4 C5 Rh1 62.17(19)
C9 C4 C5 Rh1 -122.0(3)
Rh1 C13 C12 C11 53.5(3)
C13 C12 C11 P1 -37.2(3)
C27 C22 C23 C24 -0.8(4)
B1 C22 C23 C24 -175.2(3)
C22 C23 C24 C25 -0.5(5)
C23 C24 C25 C26 1.0(5)
C24 C25 C26 C27 0.0(5)
C25 C26 C27 C22 -1.4(5)
C23 C22 C27 C26 1.8(4)
B1 C22 C27 C26 176.0(3)
C33 C28 C29 C30 -0.3(4)
B1 C28 C29 C30 -174.1(3)
C28 C29 C30 C31 0.0(5)
C29 C30 C31 C32 0.4(5)
C30 C31 C32 C33 -0.3(5)
C31 C32 C33 C28 0.0(4)
C29 C28 C33 C32 0.4(4)
B1 C28 C33 C32 174.1(3)
C39 C34 C35 C36 0.1(4)
B1 C34 C35 C36 173.7(3)
C34 C35 C36 C37 0.5(5)
C35 C36 C37 C38 -0.9(6)
C36 C37 C38 C39 0.7(5)
C37 C38 C39 C34 0.0(5)
C35 C34 C39 C38 -0.3(4)
B1 C34 C39 C38 -173.7(3)
C45 C40 C41 C42 -1.4(4)
B1 C40 C41 C42 -174.8(3)
C40 C41 C42 C43 -0.3(5)
C41 C42 C43 C44 1.6(5)
C42 C43 C44 C45 -1.0(5)
C43 C44 C45 C40 -0.9(5)
C41 C40 C45 C44 2.0(4)
B1 C40 C45 C44 175.4(3)
C35 C34 B1 C40 153.8(3)
C39 C34 B1 C40 -33.2(4)
C35 C34 B1 C22 -83.2(3)
C39 C34 B1 C22 89.8(3)
C35 C34 B1 C28 37.3(3)
C39 C34 B1 C28 -149.7(3)
C41 C40 B1 C34 -32.7(4)
C45 C40 B1 C34 154.4(3)
C41 C40 B1 C22 -151.0(3)
C45 C40 B1 C22 36.1(4)
C41 C40 B1 C28 89.1(3)
C45 C40 B1 C28 -83.8(3)
C27 C22 B1 C34 -94.3(3)
C23 C22 B1 C34 79.7(3)
C27 C22 B1 C40 29.5(4)
C23 C22 B1 C40 -156.5(3)
C27 C22 B1 C28 144.5(3)
C23 C22 B1 C28 -41.6(3)
C29 C28 B1 C34 -154.0(2)
C33 C28 B1 C34 32.7(3)
C29 C28 B1 C40 83.2(3)
C33 C28 B1 C40 -90.1(3)
C29 C28 B1 C22 -37.6(3)
C33 C28 B1 C22 149.1(2)
C12 C11 P1 C17 -116.3(2)
C12 C11 P1 C14 133.1(2)
C12 C11 P1 Rh1 9.2(3)
C19 C17 P1 C11 56.0(3)
C18 C17 P1 C11 179.8(2)
C19 C17 P1 C14 166.8(3)
C18 C17 P1 C14 -69.3(3)
C19 C17 P1 Rh1 -62.6(3)
C18 C17 P1 Rh1 61.2(3)
C16 C14 P1 C11 73.6(3)
C15 C14 P1 C11 -51.1(3)
C16 C14 P1 C17 -38.6(3)
C15 C14 P1 C17 -163.3(2)
C16 C14 P1 Rh1 -169.4(2)
C15 C14 P1 Rh1 65.9(2)
